data_8103559
loop_
_publ_author_name
'Hoenle, W.'
'von Schnering, H.G.'

_publ_section_title
;
 Verfeinerung der Kristallstruktur von Cd Ge P2
;
_journal_name_full 'Zeitschrift fuer Kristallographie (149,1979-)'
_journal_page_first 319
_journal_page_last 320
_journal_volume 155
_journal_year 1981
_chemical_formula_sum 'Cd Ge P2'
_space_group_IT_number 122
_symmetry_space_group_name_Hall 'I -4 2bw'
_symmetry_space_group_name_H-M 'I -4 2 d'
_cell_angle_alpha 90
_cell_angle_beta 90
_cell_angle_gamma 90
_cell_formula_units_Z 4
_cell_length_a 5.738
_cell_length_b 5.738
_cell_length_c 10.765
_cell_volume 354.434
_citation_journal_id_ASTM ZEKRDZ
_cod_data_source_file Hoenle_ZEKRDZ_1981_345.cif
_cod_data_source_block Cd1Ge1P2
_cod_original_cell_volume 354.4338
_cod_original_formula_sum 'Cd1 Ge1 P2'
_cod_database_code 8103559

loop_
_symmetry_equiv_pos_as_xyz
x,y,z
y,-x,-z
-x,-y,z
-y,x,-z
x,-y+1/2,-z+1/4
-y+1/2,-x,z+3/4
-x,y+1/2,-z+1/4
y+1/2,x,z+3/4
x+1/2,y+1/2,z+1/2
y+1/2,-x+1/2,-z+1/2
-x+1/2,-y+1/2,z+1/2
-y+1/2,x+1/2,-z+1/2
x+1/2,-y+1,-z+3/4
-y+1,-x+1/2,z+5/4
-x+1/2,y+1,-z+3/4
y+1,x+1/2,z+5/4

loop_
_atom_site_label
_atom_site_type_symbol
_atom_site_fract_x
_atom_site_fract_y
_atom_site_fract_z
_atom_site_occupancy
_atom_site_U_iso_or_equiv
Ge1 Ge+4 0 0 0.5 1 0.0
Cd1 Cd+2 0 0 0 1 0.0
P1 P-3 0.2839 0.25 0.125 1 0.0
